data_4123695
loop_
_publ_author_name
'Chan, Alan Kwun-Wa'
'Wong, Keith Man-Chung'
'Yam, Vivian Wing-Wah'

_publ_section_title
;
 Supramolecular assembly of isocyanorhodium(i) complexes: an interplay of
 rhodium(i)&#x00B7;&#x00B7;&#x00B7;rhodium(i) interactions,
 hydrophobic-hydrophobic interactions, and host-guest chemistry.
;
_journal_issue 21
_journal_name_full 'Journal of the American Chemical Society'
_journal_page_first 6920
_journal_page_last 6931
_journal_paper_doi 10.1021/jacs.5b03396
_journal_volume 137
_journal_year 2015
_chemical_formula_sum 'C40 H44 F6 N4 O12 P Rh'
_chemical_formula_weight 1020.67
_chemical_name_systematic
; 
 ? 
;
_space_group_IT_number 2
_symmetry_cell_setting triclinic
_symmetry_space_group_name_Hall '-P 1'
_symmetry_space_group_name_H-M 'P -1'
_atom_sites_solution_hydrogens geom
_atom_sites_solution_primary direct
_atom_sites_solution_secondary difmap
_audit_creation_method SHELXL-97
_cell_angle_alpha 100.322(2)
_cell_angle_beta 98.560(2)
_cell_angle_gamma 106.549(2)
_cell_formula_units_Z 6
_cell_length_a 16.4929(14)
_cell_length_b 19.9021(16)
_cell_length_c 22.3353(18)
_cell_measurement_reflns_used 42
_cell_measurement_temperature 173(2)
_cell_measurement_theta_max 15
_cell_measurement_theta_min 15
_cell_volume 6756.9(10)
_computing_cell_refinement 'BRUKER KAPPA APEXII DUO DIFFRACTOMETER'
_computing_data_collection 'BRUKER KAPPA APEXII DUO DIFFRACTOMETER'
_computing_data_reduction 'BRUKER KAPPA APEXII DUO DIFFRACTOMETER'
_computing_molecular_graphics 'SIEMENS SHELXTL'
_computing_publication_material 'SIEMENS SHELXTL'
_computing_structure_refinement 'SHELXL-97 (Sheldrick, 2008)'
_computing_structure_solution 'SHELXS-97 (Sheldrick, 2008)'
_diffrn_ambient_temperature 173(2)
_diffrn_measured_fraction_theta_full 0.982
_diffrn_measured_fraction_theta_max 0.982
_diffrn_measurement_device_type 'BRUKER KAPPA APEXII DUO DIFFRACTOMETER'
_diffrn_measurement_method 'PHI & OMEGA SCAN'
_diffrn_radiation_monochromator graphite
_diffrn_radiation_source 'fine-focus sealed tube'
_diffrn_radiation_type MoK\a
_diffrn_radiation_wavelength 0.71073
_diffrn_reflns_av_R_equivalents 0.1347
_diffrn_reflns_av_sigmaI/netI 0.1635
_diffrn_reflns_limit_h_max 19
_diffrn_reflns_limit_h_min -19
_diffrn_reflns_limit_k_max 23
_diffrn_reflns_limit_k_min -23
_diffrn_reflns_limit_l_max 26
_diffrn_reflns_limit_l_min -26
_diffrn_reflns_number 89339
_diffrn_reflns_theta_full 25.25
_diffrn_reflns_theta_max 25.25
_diffrn_reflns_theta_min 0.95
_exptl_absorpt_coefficient_mu 0.503
_exptl_absorpt_correction_T_max 0.7456
_exptl_absorpt_correction_T_min 0.6644
_exptl_absorpt_correction_type multi-scan
_exptl_crystal_colour blue
_exptl_crystal_density_diffrn 1.505
_exptl_crystal_density_method 'not measured'
_exptl_crystal_description block
_exptl_crystal_F_000 3132
_exptl_crystal_size_max 0.40
_exptl_crystal_size_mid 0.30
_exptl_crystal_size_min 0.20
_refine_diff_density_max 0.987
_refine_diff_density_min -0.651
_refine_diff_density_rms 0.141
_refine_ls_extinction_method none
_refine_ls_goodness_of_fit_ref 0.993
_refine_ls_hydrogen_treatment riding
_refine_ls_matrix_type full
_refine_ls_number_parameters 1752
_refine_ls_number_reflns 24003
_refine_ls_number_restraints 22
_refine_ls_restrained_S_all 0.995
_refine_ls_R_factor_all 0.1710
_refine_ls_R_factor_gt 0.0664
_refine_ls_shift/su_max 0.001
_refine_ls_shift/su_mean 0.000
_refine_ls_structure_factor_coef Fsqd
_refine_ls_weighting_details 'calc w=1/[\s^2^(Fo^2^)+(0.0877P)^2^+0.0000P] where P=(Fo^2^+2Fc^2^)/3'
_refine_ls_weighting_scheme calc
_refine_ls_wR_factor_gt 0.1381
_refine_ls_wR_factor_ref 0.1925
_reflns_number_gt 11755
_reflns_number_total 24003
_reflns_threshold_expression >2sigma(I)
_cod_data_source_file ja5b03396_si_002.cif
_cod_data_source_block YAMALANXR030314(LOW)
_cod_depositor_comments
;
The following automatic conversions were performed:

'_symmetry_cell_setting' value 'Triclinic' changed to 'triclinic'
according to
/usr/data/users/saulius/crontab/automatic-downloads/rss-feeds/ACS/lib/dictionaries/cif_core.dic
dictionary named 'cif_core.dic' version 2.4.2 from 2011-04-26.

Automatic conversion script
Id: cif_fix_values 3271 2015-04-21 07:52:19Z andrius 

 Adding full bibliography for 4123695.cif.
;
_cod_original_sg_symbol_H-M P-1
_cod_database_code 4123695

loop_
_symmetry_equiv_pos_as_xyz
'x, y, z'
'-x, -y, -z'

loop_
_atom_site_label
_atom_site_type_symbol
_atom_site_fract_x
_atom_site_fract_y
_atom_site_fract_z
_atom_site_U_iso_or_equiv
_atom_site_adp_type
_atom_site_occupancy
_atom_site_symmetry_multiplicity
_atom_site_calc_flag
_atom_site_refinement_flags
_atom_site_disorder_assembly
_atom_site_disorder_group
Rh1 Rh 0.13855(4) 0.14561(4) 0.15837(3) 0.03774(19) Uani 1 1 d . . .
Rh2 Rh 0.18650(4) 0.09562(3) 0.27914(3) 0.02811(17) Uani 1 1 d . . .
Rh3 Rh 0.16168(4) 0.01546(3) 0.38870(3) 0.02607(17) Uani 1 1 d . . .
P1 P 0.5000 1.0000 0.5000 0.0410(8) Uani 1 2 d S . .
P2 P 0.0000 0.5000 0.0000 0.172(3) Uani 1 2 d SD . .
P3 P 0.86094(15) 0.07907(13) 0.30982(11) 0.0423(6) Uani 1 1 d . . .
P4 P 0.48058(15) 0.13255(14) 0.19639(13) 0.0505(7) Uani 1 1 d . . .
C1 C 0.0197(6) 0.0795(5) 0.1342(4) 0.043(2) Uani 1 1 d . . .
C2 C 0.1726(5) 0.0663(5) 0.1142(4) 0.041(2) Uani 1 1 d . . .
C3 C 0.2468(6) 0.2199(5) 0.1596(4) 0.042(2) Uani 1 1 d . . .
C4 C 0.0897(5) 0.2197(5) 0.1919(4) 0.039(2) Uani 1 1 d . . .
C5 C 0.0771(5) 0.0137(4) 0.2506(4) 0.0302(19) Uani 1 1 d . . .
C6 C 0.2446(5) 0.0258(4) 0.2482(4) 0.0306(19) Uani 1 1 d . . .
C7 C 0.2930(5) 0.1788(4) 0.2971(4) 0.0299(19) Uani 1 1 d . . .
C8 C 0.1401(5) 0.1703(4) 0.3176(4) 0.0311(19) Uani 1 1 d . . .
C9 C 0.0460(5) -0.0546(4) 0.3723(4) 0.0316(19) Uani 1 1 d . . .
C10 C 0.2005(5) -0.0660(4) 0.3558(4) 0.0303(19) Uani 1 1 d . . .
C11 C 0.2799(5) 0.0844(4) 0.4110(4) 0.034(2) Uani 1 1 d . . .
C12 C 0.1197(5) 0.0890(4) 0.4333(4) 0.0321(19) Uani 1 1 d . . .
N1 N -0.0500(5) 0.0407(4) 0.1167(3) 0.0426(19) Uani 1 1 d . . .
N2 N 0.1816(4) 0.0157(4) 0.0864(3) 0.0426(18) Uani 1 1 d . . .
N3 N 0.3023(5) 0.2672(4) 0.1545(3) 0.047(2) Uani 1 1 d . . .
N4 N 0.0564(4) 0.2601(4) 0.2091(3) 0.0396(17) Uani 1 1 d . . .
N5 N 0.0199(4) -0.0380(4) 0.2286(3) 0.0331(16) Uani 1 1 d . . .
N6 N 0.2757(4) -0.0173(3) 0.2332(3) 0.0339(16) Uani 1 1 d . . .
N7 N 0.3493(4) 0.2321(3) 0.3073(3) 0.0295(15) Uani 1 1 d . . .
N8 N 0.1273(4) 0.2199(4) 0.3440(3) 0.0313(16) Uani 1 1 d . . .
N9 N -0.0208(4) -0.0974(4) 0.3627(3) 0.0323(16) Uani 1 1 d . . .
N10 N 0.2166(4) -0.1181(4) 0.3393(3) 0.0326(16) Uani 1 1 d . . .
N11 N 0.3480(4) 0.1265(3) 0.4260(3) 0.0336(16) Uani 1 1 d . . .
N12 N 0.0960(4) 0.1307(3) 0.4625(3) 0.0309(16) Uani 1 1 d . . .
O1 O -0.3592(4) -0.0407(4) 0.0904(3) 0.0618(19) Uani 1 1 d . . .
O2 O -0.3641(4) -0.1699(4) 0.0308(3) 0.0664(19) Uani 1 1 d . . .
O3 O -0.2226(4) -0.1952(3) 0.0010(3) 0.0567(17) Uani 1 1 d . . .
O4 O 0.0419(4) -0.2080(4) -0.0574(3) 0.074(2) Uani 1 1 d . . .
O5 O 0.2020(4) -0.2254(4) -0.0675(3) 0.0603(18) Uani 1 1 d . . .
O6 O 0.3488(4) -0.1262(4) 0.0037(3) 0.065(2) Uani 1 1 d . . .
O7 O 0.5903(5) 0.4007(5) 0.1441(4) 0.084(2) Uani 1 1 d . B .
O8 O 0.5298(6) 0.4960(5) 0.0976(5) 0.119(4) Uani 1 1 d . . .
O9 O 0.3628(7) 0.4846(5) 0.0818(4) 0.113(3) Uani 1 1 d . B .
O10 O 0.0375(4) 0.4934(3) 0.2918(3) 0.066(2) Uani 1 1 d . . .
O11 O -0.1380(5) 0.4368(5) 0.2682(5) 0.124(4) Uani 1 1 d . . .
O12 O -0.2149(4) 0.2966(4) 0.2282(4) 0.084(3) Uani 1 1 d . . .
O13 O -0.2761(4) -0.1941(3) 0.1806(3) 0.0511(16) Uani 1 1 d . . .
O14 O -0.2265(4) -0.3053(3) 0.1323(3) 0.0635(19) Uani 1 1 d . . .
O15 O -0.0487(4) -0.2809(4) 0.1304(4) 0.085(3) Uani 1 1 d . . .
O16 O 0.2627(4) -0.2519(3) 0.1243(3) 0.0570(18) Uani 1 1 d . . .
O17 O 0.4320(4) -0.2223(3) 0.1719(3) 0.0555(17) Uani 1 1 d . . .
O18 O 0.5262(4) -0.0973(3) 0.2486(3) 0.0529(17) Uani 1 1 d . . .
O19 O 0.6378(3) 0.4013(3) 0.3436(3) 0.0510(17) Uani 1 1 d . . .
O20 O 0.5719(3) 0.5051(3) 0.3307(3) 0.0493(16) Uani 1 1 d . . .
O21 O 0.4024(4) 0.4806(3) 0.3008(3) 0.0533(17) Uani 1 1 d . . .
O22 O 0.2476(4) 0.4735(3) 0.4413(3) 0.0547(17) Uani 1 1 d . . .
O23 O 0.0883(4) 0.4775(3) 0.4518(3) 0.0485(16) Uani 1 1 d . . .
O24 O -0.0480(3) 0.3607(3) 0.4165(3) 0.0445(15) Uani 1 1 d . . .
O25 O -0.3106(3) -0.1468(3) 0.3952(3) 0.0517(17) Uani 1 1 d . . .
O26 O -0.3509(3) -0.2833(3) 0.3321(3) 0.0506(16) Uani 1 1 d . . .
O27 O -0.2366(4) -0.3310(3) 0.2801(3) 0.0509(16) Uani 1 1 d . . .
O28 O 0.1309(4) -0.3650(3) 0.2273(3) 0.0538(17) Uani 1 1 d . . .
O29 O 0.2905(3) -0.3681(3) 0.2638(3) 0.0450(15) Uani 1 1 d . . .
O30 O 0.4145(3) -0.2535(3) 0.3352(3) 0.0455(15) Uani 1 1 d . . .
O31 O 0.6523(3) 0.2137(3) 0.4277(3) 0.0435(15) Uani 1 1 d . . .
O32 O 0.6641(3) 0.3393(3) 0.5004(3) 0.0455(15) Uani 1 1 d . . .
O33 O 0.5287(4) 0.3617(3) 0.5421(3) 0.0590(19) Uani 1 1 d . . .
O34 O 0.1533(3) 0.3677(3) 0.5910(3) 0.0437(15) Uani 1 1 d . . .
O35 O -0.0069(4) 0.3320(3) 0.6071(3) 0.0477(16) Uani 1 1 d . . .
O36 O -0.1238(3) 0.2027(3) 0.5499(3) 0.0503(16) Uani 1 1 d . . .
F1 F 0.4875(4) 0.9886(3) 0.4271(3) 0.0822(19) Uani 1 1 d . . .
F2 F 0.5590(4) 0.9505(3) 0.4998(3) 0.088(2) Uani 1 1 d . . .
F3 F 0.4193(3) 0.9316(3) 0.4922(3) 0.0791(18) Uani 1 1 d . . .
F4 F 0.0967(8) 0.5114(15) -0.0079(12) 0.133(13) Uani 0.39(3) 1 d PDU A 1
F4' F -0.0655(15) 0.5372(12) -0.0305(10) 0.205(12) Uani 0.61(3) 1 d PDU . 2
F5 F -0.0311(19) 0.4258(8) 0.0179(11) 0.385(12) Uani 1 1 d DU . .
F6 F 0.0215(12) 0.5388(7) 0.0710(4) 0.307(10) Uani 1 1 d D A .
F7 F 0.8348(7) 0.1446(4) 0.3059(5) 0.180(5) Uani 1 1 d . . .
F8 F 0.8106(6) 0.0655(7) 0.3609(4) 0.189(5) Uani 1 1 d . . .
F9 F 0.8876(7) 0.0122(4) 0.3177(3) 0.152(4) Uani 1 1 d . . .
F10 F 0.9099(5) 0.0909(6) 0.2599(4) 0.175(5) Uani 1 1 d . . .
F11 F 0.9431(5) 0.1221(4) 0.3608(3) 0.124(3) Uani 1 1 d . . .
F12 F 0.7820(5) 0.0345(4) 0.2590(4) 0.138(3) Uani 1 1 d . . .
F13 F 0.4046(4) 0.1611(4) 0.1749(4) 0.126(3) Uani 1 1 d . . .
F14 F 0.5381(4) 0.2122(3) 0.2314(4) 0.116(3) Uani 1 1 d . . .
F15 F 0.5576(3) 0.1054(4) 0.2196(3) 0.0784(18) Uani 1 1 d . . .
F16 F 0.4245(4) 0.0533(3) 0.1614(3) 0.094(2) Uani 1 1 d . . .
F17 F 0.4452(3) 0.1216(3) 0.2578(3) 0.0667(16) Uani 1 1 d . . .
F18 F 0.5179(3) 0.1444(3) 0.1357(3) 0.0684(16) Uani 1 1 d . . .
C13 C -0.1308(6) -0.0108(5) 0.0915(4) 0.044(2) Uani 1 1 d . . .
C14 C -0.2038(5) 0.0057(5) 0.1045(4) 0.044(2) Uani 1 1 d . . .
H14A H -0.1997 0.0520 0.1276 0.053 Uiso 1 1 calc R . .
C15 C -0.2822(6) -0.0480(5) 0.0825(4) 0.046(2) Uani 1 1 d . . .
C16 C -0.2858(6) -0.1151(5) 0.0484(4) 0.049(2) Uani 1 1 d . . .
C17 C -0.2118(6) -0.1279(5) 0.0354(4) 0.041(2) Uani 1 1 d . . .
C18 C -0.1329(6) -0.0757(5) 0.0570(4) 0.048(2) Uani 1 1 d . . .
H18A H -0.0815 -0.0841 0.0484 0.057 Uiso 1 1 calc R . .
C19 C -0.3574(6) 0.0270(6) 0.1265(5) 0.071(3) Uani 1 1 d . . .
H19A H -0.4166 0.0261 0.1287 0.107 Uiso 1 1 calc R . .
H19B H -0.3310 0.0657 0.1068 0.107 Uiso 1 1 calc R . .
H19C H -0.3233 0.0357 0.1686 0.107 Uiso 1 1 calc R . .
C20 C -0.4102(7) -0.1757(7) -0.0285(5) 0.102(5) Uani 1 1 d . . .
H20A H -0.4651 -0.2151 -0.0375 0.154 Uiso 1 1 calc R . .
H20B H -0.3761 -0.1858 -0.0593 0.154 Uiso 1 1 calc R . .
H20C H -0.4218 -0.1304 -0.0303 0.154 Uiso 1 1 calc R . .
C21 C -0.1457(6) -0.2109(5) -0.0105(5) 0.062(3) Uani 1 1 d . . .
H21A H -0.1615 -0.2603 -0.0355 0.093 Uiso 1 1 calc R . .
H21B H -0.1075 -0.2058 0.0292 0.093 Uiso 1 1 calc R . .
H21C H -0.1156 -0.1771 -0.0332 0.093 Uiso 1 1 calc R . .
C22 C 0.1898(6) -0.0458(5) 0.0506(4) 0.042(2) Uani 1 1 d . . .
C23 C 0.1140(6) -0.0981(5) 0.0165(4) 0.048(2) Uani 1 1 d . . .
H23A H 0.0595 -0.0914 0.0183 0.058 Uiso 1 1 calc R . .
C24 C 0.1187(6) -0.1602(5) -0.0204(4) 0.051(2) Uani 1 1 d . . .
C25 C 0.1986(6) -0.1686(5) -0.0247(4) 0.044(2) Uani 1 1 d . . .
C26 C 0.2736(6) -0.1145(5) 0.0105(4) 0.047(2) Uani 1 1 d . . .
C27 C 0.2690(5) -0.0538(5) 0.0486(4) 0.041(2) Uani 1 1 d . . .
H27A H 0.3202 -0.0178 0.0731 0.050 Uiso 1 1 calc R . .
C28 C 0.0241(6) -0.2831(6) -0.0598(5) 0.072(3) Uani 1 1 d . . .
H28A H -0.0320 -0.3102 -0.0878 0.108 Uiso 1 1 calc R . .
H28B H 0.0226 -0.2913 -0.0180 0.108 Uiso 1 1 calc R . .
H28C H 0.0695 -0.2992 -0.0754 0.108 Uiso 1 1 calc R . .
C29 C 0.2437(7) -0.2738(6) -0.0448(5) 0.087(4) Uani 1 1 d . . .
H29A H 0.2419 -0.3121 -0.0798 0.130 Uiso 1 1 calc R . .
H29B H 0.2134 -0.2952 -0.0148 0.130 Uiso 1 1 calc R . .
H29C H 0.3041 -0.2468 -0.0244 0.130 Uiso 1 1 calc R . .
C30 C 0.4273(6) -0.0732(5) 0.0397(5) 0.071(3) Uani 1 1 d . . .
H30A H 0.4768 -0.0879 0.0305 0.106 Uiso 1 1 calc R . .
H30B H 0.4272 -0.0686 0.0841 0.106 Uiso 1 1 calc R . .
H30C H 0.4318 -0.0266 0.0293 0.106 Uiso 1 1 calc R . .
C31 C 0.3616(6) 0.3256(5) 0.1416(4) 0.049(2) Uani 1 1 d . . .
C32 C 0.4475(6) 0.3310(5) 0.1519(4) 0.054(3) Uani 1 1 d . B .
H32A H 0.4679 0.2967 0.1686 0.064 Uiso 1 1 calc R . .
C33 C 0.5037(7) 0.3901(6) 0.1364(5) 0.066(3) Uani 1 1 d . . .
C34 C 0.4734(8) 0.4388(6) 0.1116(5) 0.073(3) Uani 1 1 d . B .
C35 C 0.3867(9) 0.4325(6) 0.1046(5) 0.072(3) Uani 1 1 d . . .
C36 C 0.3290(7) 0.3751(6) 0.1179(4) 0.064(3) Uani 1 1 d . B .
H36A H 0.2689 0.3692 0.1111 0.076 Uiso 1 1 calc R . .
C37 C 0.6252(7) 0.3532(7) 0.1707(6) 0.095(4) Uani 1 1 d . . .
H37A H 0.6878 0.3677 0.1728 0.143 Uiso 1 1 calc R B .
H37B H 0.5979 0.3041 0.1450 0.143 Uiso 1 1 calc R . .
H37C H 0.6142 0.3548 0.2127 0.143 Uiso 1 1 calc R . .
C38 C 0.566(2) 0.4732(14) 0.0440(12) 0.217(19) Uani 0.688(19) 1 d P B 1
H38A H 0.5496 0.4205 0.0333 0.326 Uiso 0.688(19) 1 calc PR B 1
H38B H 0.6287 0.4944 0.0546 0.326 Uiso 0.688(19) 1 calc PR B 1
H38C H 0.5422 0.4896 0.0084 0.326 Uiso 0.688(19) 1 calc PR B 1
C38' C 0.543(4) 0.577(2) 0.138(2) 0.18(3) Uani 0.312(19) 1 d P B 2
H38D H 0.5088 0.5735 0.1708 0.266 Uiso 0.312(19) 1 calc PR B 2
H38E H 0.5228 0.6051 0.1108 0.266 Uiso 0.312(19) 1 calc PR B 2
H38F H 0.6040 0.6014 0.1577 0.266 Uiso 0.312(19) 1 calc PR B 2
C39 C 0.2720(11) 0.4774(7) 0.0677(6) 0.134(7) Uani 1 1 d . . .
H39A H 0.2646 0.5182 0.0513 0.201 Uiso 1 1 calc R B .
H39B H 0.2492 0.4767 0.1058 0.201 Uiso 1 1 calc R . .
H39C H 0.2407 0.4323 0.0366 0.201 Uiso 1 1 calc R . .
C40 C 0.0076(5) 0.3058(5) 0.2269(4) 0.037(2) Uani 1 1 d . . .
C41 C 0.0507(5) 0.3776(4) 0.2514(4) 0.039(2) Uani 1 1 d . . .
H41A H 0.1118 0.3967 0.2567 0.047 Uiso 1 1 calc R . .
C42 C 0.0016(6) 0.4218(5) 0.2680(4) 0.052(3) Uani 1 1 d . . .
C43 C -0.0865(6) 0.3923(5) 0.2588(5) 0.064(3) Uani 1 1 d . . .
C44 C -0.1269(5) 0.3197(5) 0.2344(5) 0.055(3) Uani 1 1 d . . .
C45 C -0.0799(5) 0.2747(5) 0.2184(4) 0.046(2) Uani 1 1 d . . .
H45A H -0.1070 0.2243 0.2023 0.055 Uiso 1 1 calc R . .
C46 C 0.1299(5) 0.5238(5) 0.3055(4) 0.056(3) Uani 1 1 d . . .
H46A H 0.1466 0.5759 0.3223 0.085 Uiso 1 1 calc R . .
H46B H 0.1514 0.5144 0.2672 0.085 Uiso 1 1 calc R . .
H46C H 0.1549 0.5017 0.3362 0.085 Uiso 1 1 calc R . .
C47 C -0.1276(8) 0.4801(8) 0.3189(7) 0.129(6) Uani 1 1 d . . .
H47A H -0.1688 0.5070 0.3151 0.193 Uiso 1 1 calc R . .
H47B H -0.0684 0.5139 0.3300 0.193 Uiso 1 1 calc R . .
H47C H -0.1374 0.4535 0.3515 0.193 Uiso 1 1 calc R . .
C48 C -0.2586(6) 0.2211(6) 0.2062(5) 0.070(3) Uani 1 1 d . . .
H48A H -0.3209 0.2115 0.2034 0.104 Uiso 1 1 calc R . .
H48B H -0.2369 0.1954 0.2351 0.104 Uiso 1 1 calc R . .
H48C H -0.2479 0.2046 0.1649 0.104 Uiso 1 1 calc R . .
C49 C -0.0446(5) -0.1044(4) 0.2028(3) 0.0320(19) Uani 1 1 d . . .
C50 C -0.1303(5) -0.1114(4) 0.2041(4) 0.035(2) Uani 1 1 d . . .
H50A H -0.1467 -0.0715 0.2217 0.042 Uiso 1 1 calc R . .
C51 C -0.1916(5) -0.1788(5) 0.1787(4) 0.040(2) Uani 1 1 d . . .
C52 C -0.1680(5) -0.2377(5) 0.1510(4) 0.040(2) Uani 1 1 d . . .
C53 C -0.0826(6) -0.2289(5) 0.1513(4) 0.047(2) Uani 1 1 d . . .
C54 C -0.0190(5) -0.1612(5) 0.1768(4) 0.044(2) Uani 1 1 d . . .
H54A H 0.0402 -0.1547 0.1761 0.052 Uiso 1 1 calc R . .
C55 C -0.3033(6) -0.1370(5) 0.2107(4) 0.057(3) Uani 1 1 d . . .
H55A H -0.3657 -0.1548 0.2087 0.085 Uiso 1 1 calc R . .
H55B H -0.2903 -0.0972 0.1896 0.085 Uiso 1 1 calc R . .
H55C H -0.2724 -0.1198 0.2543 0.085 Uiso 1 1 calc R . .
C56 C -0.3003(6) -0.3168(6) 0.0844(5) 0.088(4) Uani 1 1 d . . .
H56A H -0.3373 -0.3671 0.0753 0.131 Uiso 1 1 calc R . .
H56B H -0.2812 -0.3061 0.0466 0.131 Uiso 1 1 calc R . .
H56C H -0.3330 -0.2850 0.0983 0.131 Uiso 1 1 calc R . .
C57 C -0.0949(8) -0.3414(6) 0.0833(5) 0.089(4) Uani 1 1 d . . .
H57A H -0.0584 -0.3717 0.0752 0.133 Uiso 1 1 calc R . .
H57B H -0.1128 -0.3264 0.0454 0.133 Uiso 1 1 calc R . .
H57C H -0.1463 -0.3688 0.0961 0.133 Uiso 1 1 calc R . .
C58 C 0.3155(5) -0.0697(5) 0.2182(4) 0.036(2) Uani 1 1 d . . .
C59 C 0.2664(5) -0.1345(4) 0.1781(4) 0.038(2) Uani 1 1 d . . .
H59A H 0.2067 -0.1437 0.1618 0.046 Uiso 1 1 calc R . .
C60 C 0.3055(6) -0.1855(5) 0.1623(4) 0.042(2) Uani 1 1 d . . .
C61 C 0.3938(5) -0.1703(5) 0.1857(4) 0.040(2) Uani 1 1 d . . .
C62 C 0.4413(5) -0.1058(5) 0.2272(4) 0.039(2) Uani 1 1 d . . .
C63 C 0.4024(5) -0.0534(4) 0.2442(4) 0.037(2) Uani 1 1 d . . .
H63A H 0.4342 -0.0085 0.2723 0.044 Uiso 1 1 calc R . .
C64 C 0.1727(6) -0.2718(5) 0.1076(5) 0.068(3) Uani 1 1 d . . .
H64A H 0.1498 -0.3203 0.0802 0.102 Uiso 1 1 calc R . .
H64B H 0.1564 -0.2376 0.0857 0.102 Uiso 1 1 calc R . .
H64C H 0.1486 -0.2715 0.1451 0.102 Uiso 1 1 calc R . .
C65 C 0.4609(7) -0.2239(6) 0.1144(5) 0.079(4) Uani 1 1 d . . .
H65A H 0.4876 -0.2619 0.1071 0.118 Uiso 1 1 calc R . .
H65B H 0.5034 -0.1772 0.1165 0.118 Uiso 1 1 calc R . .
H65C H 0.4114 -0.2337 0.0801 0.118 Uiso 1 1 calc R . .
C66 C 0.5782(5) -0.0312(5) 0.2902(5) 0.061(3) Uani 1 1 d . . .
H66A H 0.6375 -0.0322 0.3016 0.091 Uiso 1 1 calc R . .
H66B H 0.5546 -0.0243 0.3277 0.091 Uiso 1 1 calc R . .
H66C H 0.5785 0.0087 0.2699 0.091 Uiso 1 1 calc R . .
C67 C 0.4078(5) 0.3013(4) 0.3140(3) 0.0308(19) Uani 1 1 d . . .
C68 C 0.4947(5) 0.3136(4) 0.3287(4) 0.037(2) Uani 1 1 d . . .
H68A H 0.5169 0.2760 0.3362 0.044 Uiso 1 1 calc R . .
C69 C 0.5504(5) 0.3821(5) 0.3325(4) 0.037(2) Uani 1 1 d . . .
C70 C 0.5166(5) 0.4366(4) 0.3235(4) 0.034(2) Uani 1 1 d . . .
C71 C 0.4274(5) 0.4228(4) 0.3089(4) 0.034(2) Uani 1 1 d . . .
C72 C 0.3708(5) 0.3543(4) 0.3033(4) 0.034(2) Uani 1 1 d . . .
H72A H 0.3099 0.3439 0.2927 0.041 Uiso 1 1 calc R . .
C73 C 0.6762(5) 0.3465(5) 0.3493(5) 0.061(3) Uani 1 1 d . . .
H73A H 0.7393 0.3675 0.3575 0.092 Uiso 1 1 calc R . .
H73B H 0.6562 0.3090 0.3106 0.092 Uiso 1 1 calc R . .
H73C H 0.6594 0.3254 0.3838 0.092 Uiso 1 1 calc R . .
C74 C 0.5917(6) 0.5236(5) 0.2751(5) 0.067(3) Uani 1 1 d . . .
H74A H 0.6315 0.5731 0.2848 0.100 Uiso 1 1 calc R . .
H74B H 0.5383 0.5200 0.2468 0.100 Uiso 1 1 calc R . .
H74C H 0.6191 0.4905 0.2551 0.100 Uiso 1 1 calc R . .
C75 C 0.3124(6) 0.4694(5) 0.2828(5) 0.064(3) Uani 1 1 d . . .
H75A H 0.3033 0.5151 0.2788 0.096 Uiso 1 1 calc R . .
H75B H 0.2830 0.4512 0.3145 0.096 Uiso 1 1 calc R . .
H75C H 0.2889 0.4341 0.2427 0.096 Uiso 1 1 calc R . .
C76 C 0.1188(5) 0.2853(4) 0.3735(4) 0.034(2) Uani 1 1 d . . .
C77 C 0.1915(5) 0.3450(4) 0.3947(4) 0.039(2) Uani 1 1 d . . .
H77A H 0.2469 0.3417 0.3910 0.046 Uiso 1 1 calc R . .
C78 C 0.1826(5) 0.4100(4) 0.4215(4) 0.037(2) Uani 1 1 d . . .
C79 C 0.1015(6) 0.4139(5) 0.4285(4) 0.042(2) Uani 1 1 d . . .
C80 C 0.0283(5) 0.3524(5) 0.4068(4) 0.038(2) Uani 1 1 d . . .
C81 C 0.0354(5) 0.2869(4) 0.3788(3) 0.0310(19) Uani 1 1 d . . .
H81A H -0.0139 0.2449 0.3639 0.037 Uiso 1 1 calc R . .
C82 C 0.3355(5) 0.4738(5) 0.4539(4) 0.059(3) Uani 1 1 d . . .
H82A H 0.3744 0.5236 0.4677 0.088 Uiso 1 1 calc R . .
H82B H 0.3487 0.4499 0.4160 0.088 Uiso 1 1 calc R . .
H82C H 0.3435 0.4480 0.4867 0.088 Uiso 1 1 calc R . .
C83 C 0.1292(6) 0.5111(5) 0.5147(4) 0.061(3) Uani 1 1 d . . .
H83A H 0.1159 0.5560 0.5268 0.092 Uiso 1 1 calc R . .
H83B H 0.1919 0.5220 0.5196 0.092 Uiso 1 1 calc R . .
H83C H 0.1080 0.4788 0.5413 0.092 Uiso 1 1 calc R . .
C84 C -0.1216(5) 0.2971(5) 0.4018(4) 0.051(2) Uani 1 1 d . . .
H84A H -0.1724 0.3101 0.4104 0.076 Uiso 1 1 calc R . .
H84B H -0.1106 0.2640 0.4272 0.076 Uiso 1 1 calc R . .
H84C H -0.1322 0.2736 0.3576 0.076 Uiso 1 1 calc R . .
C85 C -0.1049(5) -0.1453(5) 0.3533(4) 0.035(2) Uani 1 1 d . . .
C86 C -0.1633(5) -0.1193(5) 0.3806(4) 0.037(2) Uani 1 1 d . . .
H86A H -0.1468 -0.0711 0.4045 0.045 Uiso 1 1 calc R . .
C87 C -0.2472(5) -0.1663(5) 0.3717(4) 0.037(2) Uani 1 1 d . . .
C88 C -0.2688(5) -0.2365(5) 0.3373(4) 0.040(2) Uani 1 1 d . . .
C89 C -0.2078(5) -0.2609(5) 0.3113(4) 0.038(2) Uani 1 1 d . . .
C90 C -0.1248(5) -0.2144(4) 0.3198(4) 0.034(2) Uani 1 1 d . . .
H90A H -0.0823 -0.2302 0.3026 0.041 Uiso 1 1 calc R . .
C91 C -0.2906(6) -0.0729(5) 0.4284(4) 0.056(3) Uani 1 1 d . . .
H91A H -0.3419 -0.0661 0.4425 0.085 Uiso 1 1 calc R . .
H91B H -0.2734 -0.0409 0.4006 0.085 Uiso 1 1 calc R . .
H91C H -0.2431 -0.0615 0.4644 0.085 Uiso 1 1 calc R . .
C92 C -0.4092(6) -0.2877(6) 0.2762(5) 0.073(3) Uani 1 1 d . . .
H92A H -0.4663 -0.3215 0.2747 0.109 Uiso 1 1 calc R . .
H92B H -0.3871 -0.3047 0.2400 0.109 Uiso 1 1 calc R . .
H92C H -0.4143 -0.2399 0.2756 0.109 Uiso 1 1 calc R . .
C93 C -0.1749(6) -0.3615(5) 0.2587(4) 0.057(3) Uani 1 1 d . . .
H93A H -0.2040 -0.4122 0.2371 0.086 Uiso 1 1 calc R . .
H93B H -0.1303 -0.3584 0.2944 0.086 Uiso 1 1 calc R . .
H93C H -0.1480 -0.3350 0.2300 0.086 Uiso 1 1 calc R . .
C94 C 0.2357(5) -0.1819(4) 0.3204(4) 0.0325(19) Uani 1 1 d . . .
C95 C 0.1687(5) -0.2412(4) 0.2844(4) 0.037(2) Uani 1 1 d . . .
H95A H 0.1116 -0.2391 0.2739 0.044 Uiso 1 1 calc R . .
C96 C 0.1881(5) -0.3037(4) 0.2642(4) 0.034(2) Uani 1 1 d . . .
C97 C 0.2721(5) -0.3050(4) 0.2808(4) 0.038(2) Uani 1 1 d . . .
C98 C 0.3373(5) -0.2442(4) 0.3195(4) 0.035(2) Uani 1 1 d . . .
C99 C 0.3184(5) -0.1824(4) 0.3393(4) 0.036(2) Uani 1 1 d . . .
H99A H 0.3616 -0.1408 0.3656 0.043 Uiso 1 1 calc R . .
C100 C 0.0417(6) -0.3719(5) 0.2218(5) 0.067(3) Uani 1 1 d . . .
H10A H 0.0066 -0.4185 0.1940 0.100 Uiso 1 1 calc R . .
H10B H 0.0299 -0.3329 0.2047 0.100 Uiso 1 1 calc R . .
H10C H 0.0273 -0.3693 0.2630 0.100 Uiso 1 1 calc R . .
C101 C 0.3201(7) -0.3736(6) 0.2072(5) 0.079(4) Uani 1 1 d . . .
H10D H 0.3321 -0.4193 0.1969 0.119 Uiso 1 1 calc R . .
H10E H 0.3731 -0.3334 0.2118 0.119 Uiso 1 1 calc R . .
H10F H 0.2754 -0.3720 0.1737 0.119 Uiso 1 1 calc R . .
C102 C 0.4822(5) -0.1935(5) 0.3757(4) 0.050(2) Uani 1 1 d . . .
H10G H 0.5351 -0.2067 0.3838 0.075 Uiso 1 1 calc R . .
H10H H 0.4649 -0.1802 0.4151 0.075 Uiso 1 1 calc R . .
H10I H 0.4932 -0.1525 0.3561 0.075 Uiso 1 1 calc R . .
C103 C 0.4285(5) 0.1793(4) 0.4452(4) 0.0325(19) Uani 1 1 d . . .
C104 C 0.4987(5) 0.1664(4) 0.4242(4) 0.036(2) Uani 1 1 d . . .
H10J H 0.4925 0.1221 0.3966 0.043 Uiso 1 1 calc R . .
C105 C 0.5780(5) 0.2197(4) 0.4446(4) 0.0326(19) Uani 1 1 d . . .
C106 C 0.5860(5) 0.2844(4) 0.4836(4) 0.0339(19) Uani 1 1 d . . .
C107 C 0.5141(5) 0.2971(4) 0.5036(4) 0.036(2) Uani 1 1 d . . .
C108 C 0.4340(5) 0.2431(4) 0.4845(4) 0.038(2) Uani 1 1 d . . .
H10K H 0.3845 0.2501 0.4981 0.045 Uiso 1 1 calc R . .
C109 C 0.6456(6) 0.1496(5) 0.3837(4) 0.054(3) Uani 1 1 d . . .
H10L H 0.7029 0.1517 0.3755 0.081 Uiso 1 1 calc R . .
H10M H 0.6063 0.1457 0.3448 0.081 Uiso 1 1 calc R . .
H10N H 0.6229 0.1075 0.4005 0.081 Uiso 1 1 calc R . .
C110 C 0.7114(5) 0.3434(5) 0.5601(5) 0.062(3) Uani 1 1 d . . .
H11A H 0.7660 0.3833 0.5698 0.093 Uiso 1 1 calc R . .
H11B H 0.7236 0.2981 0.5604 0.093 Uiso 1 1 calc R . .
H11C H 0.6773 0.3518 0.5914 0.093 Uiso 1 1 calc R . .
C111 C 0.4628(7) 0.3729(5) 0.5724(5) 0.087(4) Uani 1 1 d . . .
H11D H 0.4825 0.4221 0.5985 0.130 Uiso 1 1 calc R . .
H11E H 0.4492 0.3382 0.5984 0.130 Uiso 1 1 calc R . .
H11F H 0.4109 0.3663 0.5412 0.130 Uiso 1 1 calc R . .
C112 C 0.0685(5) 0.1813(4) 0.4976(4) 0.0323(19) Uani 1 1 d . . .
C113 C 0.1295(5) 0.2487(4) 0.5260(4) 0.033(2) Uani 1 1 d . . .
H11G H 0.1877 0.2595 0.5212 0.039 Uiso 1 1 calc R . .
C114 C 0.1021(5) 0.2993(5) 0.5614(4) 0.037(2) Uani 1 1 d . . .
C115 C 0.0169(5) 0.2817(5) 0.5692(4) 0.037(2) Uani 1 1 d . . .
C116 C -0.0418(5) 0.2138(5) 0.5401(4) 0.034(2) Uani 1 1 d . . .
C117 C -0.0170(5) 0.1624(4) 0.5041(4) 0.0329(19) Uani 1 1 d . . .
H11H H -0.0568 0.1159 0.4846 0.039 Uiso 1 1 calc R . .
C118 C 0.2415(5) 0.3879(5) 0.5853(4) 0.047(2) Uani 1 1 d . . .
H11I H 0.2715 0.4378 0.6084 0.071 Uiso 1 1 calc R . .
H11J H 0.2440 0.3837 0.5412 0.071 Uiso 1 1 calc R . .
H11K H 0.2696 0.3560 0.6021 0.071 Uiso 1 1 calc R . .
C119 C -0.0501(7) 0.3721(6) 0.5740(5) 0.086(4) Uani 1 1 d . . .
H11L H -0.0653 0.4066 0.6038 0.129 Uiso 1 1 calc R . .
H11M H -0.1029 0.3389 0.5453 0.129 Uiso 1 1 calc R . .
H11N H -0.0116 0.3982 0.5504 0.129 Uiso 1 1 calc R . .
C120 C -0.1900(5) 0.1388(5) 0.5138(4) 0.049(2) Uani 1 1 d . . .
H12A H -0.2453 0.1376 0.5255 0.074 Uiso 1 1 calc R . .
H12B H -0.1752 0.0964 0.5217 0.074 Uiso 1 1 calc R . .
H12C H -0.1950 0.1385 0.4695 0.074 Uiso 1 1 calc R . .

loop_
_atom_site_aniso_label
_atom_site_aniso_U_11
_atom_site_aniso_U_22
_atom_site_aniso_U_33
_atom_site_aniso_U_23
_atom_site_aniso_U_13
_atom_site_aniso_U_12
Rh1 0.0339(4) 0.0418(5) 0.0395(4) 0.0068(4) 0.0066(3) 0.0173(3)
Rh2 0.0267(3) 0.0226(4) 0.0369(4) 0.0075(3) 0.0116(3) 0.0078(3)
Rh3 0.0185(3) 0.0235(4) 0.0347(4) 0.0056(3) 0.0059(3) 0.0049(3)
P1 0.0424(19) 0.045(2) 0.044(2) 0.0149(17) 0.0187(16) 0.0199(17)
P2 0.200(9) 0.111(6) 0.212(10) 0.011(7) 0.066(7) 0.065(6)
P3 0.0395(13) 0.0394(15) 0.0428(15) 0.0019(12) 0.0102(11) 0.0085(12)
P4 0.0377(14) 0.0469(17) 0.0700(19) 0.0162(14) 0.0182(13) 0.0133(12)
C1 0.054(6) 0.052(7) 0.032(5) 0.014(5) 0.014(5) 0.027(5)
C2 0.037(5) 0.046(6) 0.037(6) 0.006(5) 0.003(4) 0.012(5)
C3 0.041(5) 0.049(6) 0.037(6) 0.003(5) 0.003(4) 0.025(5)
C4 0.033(5) 0.046(6) 0.044(6) 0.018(5) 0.006(4) 0.017(4)
C5 0.030(4) 0.025(5) 0.041(5) 0.008(4) 0.013(4) 0.014(4)
C6 0.027(4) 0.027(5) 0.038(5) 0.004(4) 0.017(4) 0.005(4)
C7 0.028(4) 0.034(5) 0.037(5) 0.015(4) 0.010(4) 0.018(4)
C8 0.029(4) 0.026(5) 0.035(5) 0.009(4) 0.014(4) 0.000(4)
C9 0.030(5) 0.033(5) 0.033(5) 0.007(4) 0.008(4) 0.012(4)
C10 0.022(4) 0.036(5) 0.035(5) 0.012(4) 0.011(4) 0.009(4)
C11 0.041(5) 0.027(5) 0.037(5) 0.005(4) 0.009(4) 0.014(4)
C12 0.027(4) 0.031(5) 0.036(5) 0.010(4) 0.006(4) 0.004(4)
N1 0.039(4) 0.051(5) 0.039(5) 0.015(4) 0.007(4) 0.015(4)
N2 0.042(4) 0.042(5) 0.042(5) 0.005(4) 0.006(4) 0.014(4)
N3 0.040(4) 0.044(5) 0.051(5) 0.002(4) 0.009(4) 0.009(4)
N4 0.043(4) 0.038(5) 0.037(4) 0.009(4) 0.001(3) 0.015(4)
N5 0.038(4) 0.027(4) 0.031(4) 0.003(3) 0.007(3) 0.008(4)
N6 0.038(4) 0.033(4) 0.040(4) 0.012(3) 0.022(3) 0.016(3)
N7 0.022(3) 0.021(4) 0.041(4) 0.006(3) 0.007(3) 0.001(3)
N8 0.031(4) 0.036(4) 0.030(4) 0.006(3) 0.011(3) 0.012(3)
N9 0.023(4) 0.033(4) 0.037(4) 0.009(3) 0.003(3) 0.003(3)
N10 0.031(4) 0.040(5) 0.037(4) 0.020(4) 0.014(3) 0.016(3)
N11 0.019(3) 0.024(4) 0.048(5) 0.006(3) 0.002(3) -0.003(3)
N12 0.032(4) 0.027(4) 0.034(4) 0.004(3) 0.003(3) 0.012(3)
O1 0.041(4) 0.079(5) 0.060(5) -0.003(4) 0.015(3) 0.021(4)
O2 0.054(4) 0.079(5) 0.053(5) 0.010(4) 0.008(4) 0.005(4)
O3 0.058(4) 0.056(5) 0.055(4) 0.005(4) 0.011(3) 0.023(4)
O4 0.056(4) 0.070(5) 0.075(5) -0.006(4) -0.015(4) 0.017(4)
O5 0.070(5) 0.062(5) 0.049(4) -0.003(4) 0.015(3) 0.029(4)
O6 0.045(4) 0.064(5) 0.081(5) -0.007(4) 0.021(4) 0.019(4)
O7 0.064(5) 0.105(7) 0.073(6) 0.028(5) 0.029(4) 0.001(5)
O8 0.137(8) 0.082(7) 0.095(7) 0.044(6) 0.009(6) -0.038(6)
O9 0.147(9) 0.078(7) 0.095(7) 0.033(5) -0.024(6) 0.025(6)
O10 0.037(4) 0.044(4) 0.102(6) -0.010(4) 0.010(4) 0.010(3)
O11 0.054(5) 0.087(7) 0.196(11) -0.055(7) 0.036(6) 0.015(5)
O12 0.035(4) 0.067(5) 0.125(7) -0.022(5) 0.022(4) 0.003(4)
O13 0.038(4) 0.040(4) 0.064(4) 0.008(3) 0.007(3) -0.001(3)
O14 0.062(4) 0.030(4) 0.077(5) 0.006(4) -0.007(4) -0.004(3)
O15 0.074(5) 0.040(5) 0.123(7) -0.017(5) -0.005(5) 0.026(4)
O16 0.052(4) 0.038(4) 0.068(5) -0.007(4) 0.003(3) 0.013(3)
O17 0.069(4) 0.043(4) 0.065(5) 0.011(3) 0.018(4) 0.031(3)
O18 0.042(4) 0.057(4) 0.063(4) 0.007(4) 0.012(3) 0.026(3)
O19 0.019(3) 0.044(4) 0.084(5) 0.022(4) 0.005(3) 0.000(3)
O20 0.044(4) 0.027(4) 0.065(5) 0.001(3) 0.020(3) -0.005(3)
O21 0.043(4) 0.034(4) 0.090(5) 0.018(3) 0.028(3) 0.014(3)
O22 0.047(4) 0.031(4) 0.074(5) 0.002(3) 0.017(3) -0.002(3)
O23 0.066(4) 0.027(3) 0.052(4) 0.000(3) 0.010(3) 0.021(3)
O24 0.034(3) 0.037(4) 0.062(4) 0.000(3) 0.009(3) 0.017(3)
O25 0.024(3) 0.057(4) 0.069(5) 0.012(4) 0.012(3) 0.006(3)
O26 0.026(3) 0.051(4) 0.065(4) 0.023(3) 0.009(3) -0.007(3)
O27 0.042(4) 0.036(4) 0.066(5) 0.009(3) 0.015(3) -0.001(3)
O28 0.042(4) 0.041(4) 0.067(5) 0.006(3) -0.004(3) 0.007(3)
O29 0.048(4) 0.029(3) 0.063(4) 0.009(3) 0.021(3) 0.016(3)
O30 0.026(3) 0.041(4) 0.072(4) 0.009(3) 0.011(3) 0.017(3)
O31 0.029(3) 0.043(4) 0.055(4) 0.004(3) 0.016(3) 0.009(3)
O32 0.031(3) 0.034(4) 0.048(4) -0.005(3) 0.005(3) -0.016(3)
O33 0.056(4) 0.036(4) 0.073(5) -0.012(3) 0.034(4) 0.002(3)
O34 0.038(3) 0.033(4) 0.052(4) -0.003(3) 0.009(3) 0.006(3)
O35 0.046(4) 0.057(4) 0.043(4) 0.001(3) 0.015(3) 0.025(3)
O36 0.033(3) 0.061(4) 0.054(4) 0.005(3) 0.014(3) 0.014(3)
F1 0.125(5) 0.065(4) 0.049(4) 0.014(3) 0.028(4) 0.015(4)
F2 0.097(5) 0.094(5) 0.132(6) 0.066(4) 0.067(4) 0.072(4)
F3 0.055(4) 0.072(4) 0.097(5) 0.031(4) 0.016(3) -0.006(3)
F4 0.099(14) 0.150(16) 0.148(16) 0.017(9) 0.056(9) 0.034(9)
F4' 0.203(14) 0.197(14) 0.229(15) 0.035(9) 0.027(8) 0.106(10)
F5 0.415(14) 0.343(14) 0.392(14) 0.104(10) 0.098(10) 0.095(10)
F6 0.55(3) 0.215(14) 0.151(11) -0.072(10) 0.030(14) 0.205(17)
F7 0.262(12) 0.095(6) 0.187(9) -0.011(6) -0.034(8) 0.129(7)
F8 0.138(8) 0.351(15) 0.138(8) 0.109(9) 0.103(6) 0.102(9)
F9 0.293(12) 0.091(6) 0.076(5) 0.012(4) -0.022(6) 0.103(7)
F10 0.108(6) 0.367(14) 0.106(6) 0.142(8) 0.070(5) 0.082(8)
F11 0.123(6) 0.093(5) 0.098(5) 0.039(4) -0.053(5) -0.027(5)
F12 0.104(6) 0.117(7) 0.120(6) 0.008(5) -0.056(5) -0.025(5)
F13 0.087(5) 0.179(8) 0.202(8) 0.139(7) 0.082(5) 0.097(5)
F14 0.108(5) 0.050(4) 0.166(7) -0.013(4) 0.086(5) -0.015(4)
F15 0.063(4) 0.128(6) 0.066(4) 0.030(4) 0.020(3) 0.056(4)
F16 0.105(5) 0.071(5) 0.062(4) 0.007(3) 0.000(4) -0.021(4)
F17 0.058(3) 0.071(4) 0.076(4) 0.016(3) 0.036(3) 0.018(3)
F18 0.059(3) 0.088(4) 0.075(4) 0.041(3) 0.028(3) 0.027(3)
C13 0.041(5) 0.046(6) 0.038(6) 0.013(5) 0.007(4) 0.004(5)
C14 0.043(5) 0.053(6) 0.038(6) 0.006(5) 0.006(4) 0.021(5)
C15 0.039(5) 0.057(7) 0.039(6) 0.011(5) 0.008(4) 0.009(5)
C16 0.042(6) 0.052(7) 0.040(6) 0.005(5) 0.002(4) 0.002(5)
C17 0.050(6) 0.040(6) 0.030(5) 0.002(4) 0.008(4) 0.014(5)
C18 0.044(6) 0.057(7) 0.041(6) 0.011(5) 0.010(4) 0.015(5)
C19 0.050(6) 0.098(9) 0.059(7) -0.009(7) 0.011(5) 0.031(6)
C20 0.069(8) 0.155(14) 0.056(8) -0.017(8) -0.007(6) 0.031(8)
C21 0.071(7) 0.060(7) 0.060(7) 0.010(6) 0.018(5) 0.031(6)
C22 0.056(6) 0.050(6) 0.022(5) 0.009(5) 0.005(4) 0.023(5)
C23 0.054(6) 0.049(6) 0.047(6) 0.005(5) 0.016(5) 0.026(5)
C24 0.052(6) 0.052(7) 0.042(6) 0.011(5) 0.003(5) 0.010(5)
C25 0.054(6) 0.047(6) 0.035(5) -0.001(5) 0.016(5) 0.025(5)
C26 0.052(6) 0.057(7) 0.037(6) 0.005(5) 0.019(5) 0.026(5)
C27 0.034(5) 0.055(6) 0.037(5) 0.013(5) 0.013(4) 0.015(4)
C28 0.062(7) 0.063(8) 0.073(8) 0.011(6) 0.000(6) 0.004(6)
C29 0.101(9) 0.066(8) 0.088(9) -0.010(7) 0.010(7) 0.041(7)
C30 0.039(6) 0.067(8) 0.104(9) 0.005(7) 0.018(6) 0.020(6)
C31 0.061(6) 0.043(6) 0.032(6) -0.001(5) 0.004(5) 0.008(5)
C32 0.052(6) 0.062(7) 0.047(6) 0.013(5) 0.013(5) 0.016(5)
C33 0.055(7) 0.077(8) 0.042(7) 0.005(6) 0.010(5) -0.007(6)
C34 0.082(9) 0.069(9) 0.053(7) 0.030(6) 0.007(6) -0.006(7)
C35 0.099(10) 0.050(8) 0.051(7) 0.013(6) -0.003(7) 0.006(7)
C36 0.072(7) 0.056(7) 0.054(7) 0.008(6) -0.007(6) 0.020(6)
C37 0.049(7) 0.129(12) 0.091(10) 0.008(9) 0.026(7) 0.008(8)
C38 0.34(4) 0.14(3) 0.11(2) 0.059(19) 0.07(3) -0.05(3)
C38' 0.29(8) 0.06(4) 0.14(5) -0.01(3) 0.09(5) -0.01(4)
C39 0.191(17) 0.077(11) 0.097(12) -0.002(8) -0.059(11) 0.045(11)
C40 0.037(5) 0.041(6) 0.039(5) 0.010(4) 0.008(4) 0.022(4)
C41 0.037(5) 0.030(5) 0.046(6) 0.007(4) 0.009(4) 0.005(4)
C42 0.046(6) 0.038(6) 0.065(7) -0.006(5) 0.015(5) 0.012(5)
C43 0.035(5) 0.050(7) 0.101(9) -0.002(6) 0.020(5) 0.016(5)
C44 0.033(5) 0.049(7) 0.077(8) 0.000(6) 0.020(5) 0.009(5)
C45 0.038(5) 0.041(6) 0.054(6) 0.002(5) 0.013(4) 0.008(4)
C46 0.039(5) 0.050(6) 0.070(7) 0.009(5) 0.001(5) 0.007(5)
C47 0.086(10) 0.098(12) 0.193(17) -0.014(11) 0.082(11) 0.019(9)
C48 0.034(5) 0.072(8) 0.079(8) 0.009(6) 0.004(5) -0.010(5)
C49 0.032(5) 0.029(5) 0.027(5) 0.006(4) -0.002(4) 0.003(4)
C50 0.036(5) 0.034(5) 0.030(5) 0.003(4) 0.004(4) 0.009(4)
C51 0.035(5) 0.036(6) 0.040(6) 0.012(4) -0.001(4) 0.000(4)
C52 0.043(5) 0.027(5) 0.043(6) 0.009(4) 0.003(4) 0.004(4)
C53 0.054(6) 0.031(6) 0.055(6) 0.005(5) 0.009(5) 0.019(5)
C54 0.035(5) 0.045(6) 0.048(6) 0.006(5) 0.006(4) 0.012(5)
C55 0.045(6) 0.066(7) 0.066(7) 0.021(6) 0.026(5) 0.019(5)
C56 0.060(7) 0.055(8) 0.101(10) -0.011(7) -0.025(7) -0.014(6)
C57 0.134(11) 0.071(9) 0.069(8) 0.004(7) 0.012(8) 0.056(9)
C58 0.038(5) 0.039(5) 0.046(6) 0.016(5) 0.028(4) 0.020(4)
C59 0.041(5) 0.034(5) 0.042(6) 0.009(4) 0.013(4) 0.012(4)
C60 0.057(6) 0.035(6) 0.033(5) 0.005(4) 0.008(4) 0.013(5)
C61 0.046(5) 0.033(5) 0.042(6) 0.002(4) 0.011(4) 0.020(4)
C62 0.037(5) 0.045(6) 0.040(6) 0.017(5) 0.008(4) 0.018(4)
C63 0.037(5) 0.030(5) 0.043(5) 0.002(4) 0.016(4) 0.010(4)
C64 0.068(7) 0.045(7) 0.071(8) 0.002(6) -0.007(6) 0.006(6)
C65 0.095(9) 0.099(9) 0.064(8) 0.005(7) 0.030(7) 0.068(8)
C66 0.036(5) 0.061(7) 0.077(8) 0.006(6) 0.010(5) 0.010(5)
C67 0.034(5) 0.029(5) 0.032(5) 0.009(4) 0.015(4) 0.008(4)
C68 0.028(4) 0.031(5) 0.048(6) 0.007(4) 0.013(4) 0.004(4)
C69 0.028(4) 0.037(5) 0.040(5) 0.006(4) 0.007(4) 0.003(4)
C70 0.031(4) 0.027(5) 0.042(5) 0.004(4) 0.011(4) 0.004(4)
C71 0.033(5) 0.031(5) 0.039(5) 0.007(4) 0.011(4) 0.011(4)
C72 0.031(4) 0.037(5) 0.039(5) 0.013(4) 0.011(4) 0.012(4)
C73 0.025(5) 0.085(8) 0.079(8) 0.035(6) 0.009(5) 0.018(5)
C74 0.065(7) 0.037(6) 0.076(8) 0.012(6) 0.010(6) -0.015(5)
C75 0.064(7) 0.057(7) 0.092(8) 0.032(6) 0.029(6) 0.036(6)
C76 0.047(5) 0.034(5) 0.026(5) 0.007(4) 0.014(4) 0.017(4)
C77 0.031(5) 0.037(5) 0.050(6) 0.010(5) 0.014(4) 0.010(4)
C78 0.046(5) 0.024(5) 0.034(5) -0.004(4) 0.010(4) 0.008(4)
C79 0.052(6) 0.033(5) 0.044(6) 0.004(4) 0.013(4) 0.022(5)
C80 0.049(5) 0.037(5) 0.032(5) 0.001(4) 0.010(4) 0.020(5)
C81 0.028(4) 0.031(5) 0.035(5) 0.008(4) 0.009(4) 0.009(4)
C82 0.047(6) 0.046(6) 0.066(7) 0.004(5) 0.015(5) -0.008(5)
C83 0.076(7) 0.052(7) 0.051(7) -0.006(5) 0.008(6) 0.027(6)
C84 0.035(5) 0.049(6) 0.071(7) 0.007(5) 0.009(5) 0.023(5)
C85 0.027(4) 0.040(6) 0.036(5) 0.018(4) 0.004(4) 0.003(4)
C86 0.025(4) 0.038(5) 0.040(5) 0.011(4) 0.000(4) 0.000(4)
C87 0.024(4) 0.049(6) 0.040(5) 0.020(5) 0.011(4) 0.006(4)
C88 0.023(4) 0.044(6) 0.045(6) 0.019(5) 0.004(4) -0.005(4)
C89 0.035(5) 0.039(6) 0.032(5) 0.010(4) 0.005(4) 0.001(4)
C90 0.035(5) 0.032(5) 0.032(5) 0.008(4) 0.004(4) 0.004(4)
C91 0.044(6) 0.074(8) 0.052(6) 0.003(6) 0.014(5) 0.025(5)
C92 0.032(5) 0.076(8) 0.093(9) 0.030(7) 0.003(6) -0.008(5)
C93 0.079(7) 0.035(6) 0.055(7) 0.011(5) 0.021(5) 0.010(5)
C94 0.039(5) 0.028(5) 0.039(5) 0.009(4) 0.020(4) 0.018(4)
C95 0.029(4) 0.036(5) 0.044(6) 0.012(4) 0.006(4) 0.006(4)
C96 0.038(5) 0.021(5) 0.040(5) 0.004(4) 0.008(4) 0.007(4)
C97 0.043(5) 0.033(5) 0.046(6) 0.015(4) 0.021(4) 0.017(4)
C98 0.025(4) 0.029(5) 0.052(6) 0.010(4) 0.013(4) 0.006(4)
C99 0.034(5) 0.037(5) 0.036(5) 0.004(4) 0.007(4) 0.013(4)
C100 0.048(6) 0.052(7) 0.086(8) 0.015(6) -0.013(5) 0.008(5)
C101 0.109(9) 0.066(8) 0.085(9) 0.017(7) 0.046(7) 0.050(7)
C102 0.027(5) 0.047(6) 0.069(7) 0.011(5) 0.005(4) 0.006(4)
C103 0.028(4) 0.033(5) 0.035(5) 0.011(4) 0.003(4) 0.006(4)
C104 0.032(5) 0.029(5) 0.040(5) 0.007(4) 0.004(4) 0.003(4)
C105 0.023(4) 0.032(5) 0.041(5) 0.009(4) 0.009(4) 0.005(4)
C106 0.030(4) 0.030(5) 0.036(5) 0.006(4) 0.006(4) 0.003(4)
C107 0.036(5) 0.031(5) 0.032(5) 0.001(4) 0.005(4) 0.000(4)
C108 0.029(5) 0.039(5) 0.047(6) 0.007(5) 0.016(4) 0.011(4)
C109 0.047(6) 0.057(7) 0.061(7) 0.010(5) 0.017(5) 0.021(5)
C110 0.035(5) 0.054(7) 0.067(8) -0.011(6) -0.005(5) -0.007(5)
C111 0.089(8) 0.052(7) 0.107(10) -0.019(7) 0.062(7) 0.005(6)
C112 0.040(5) 0.033(5) 0.028(5) 0.009(4) 0.007(4) 0.016(4)
C113 0.023(4) 0.039(5) 0.041(5) 0.011(4) 0.010(4) 0.015(4)
C114 0.046(5) 0.039(6) 0.033(5) 0.011(4) 0.011(4) 0.022(5)
C115 0.033(5) 0.043(6) 0.042(5) 0.006(4) 0.007(4) 0.024(4)
C116 0.031(4) 0.043(6) 0.030(5) 0.011(4) 0.009(4) 0.013(4)
C117 0.033(4) 0.036(5) 0.033(5) 0.011(4) 0.007(4) 0.013(4)
C118 0.041(5) 0.039(6) 0.054(6) 0.008(5) 0.011(4) 0.002(4)
C119 0.104(9) 0.094(10) 0.077(8) -0.002(7) 0.016(7) 0.074(8)
C120 0.035(5) 0.071(7) 0.040(6) 0.008(5) 0.008(4) 0.015(5)

loop_
_atom_type_symbol
_atom_type_description
_atom_type_scat_dispersion_real
_atom_type_scat_dispersion_imag
_atom_type_scat_source
C C 0.0033 0.0016 'International Tables Vol C Tables 4.2.6.8 and 6.1.1.4'
H H 0.0000 0.0000 'International Tables Vol C Tables 4.2.6.8 and 6.1.1.4'
N N 0.0061 0.0033 'International Tables Vol C Tables 4.2.6.8 and 6.1.1.4'
O O 0.0106 0.0060 'International Tables Vol C Tables 4.2.6.8 and 6.1.1.4'
Rh Rh -1.1178 0.9187 'International Tables Vol C Tables 4.2.6.8 and 6.1.1.4'
P P 0.1023 0.0942 'International Tables Vol C Tables 4.2.6.8 and 6.1.1.4'
F F 0.0171 0.0103 'International Tables Vol C Tables 4.2.6.8 and 6.1.1.4'

loop_
_geom_angle_atom_site_label_1
_geom_angle_atom_site_label_2
_geom_angle_atom_site_label_3
_geom_angle
_geom_angle_site_symmetry_1
_geom_angle_site_symmetry_3
C1 Rh1 C3 162.9(3) . .
C1 Rh1 C4 86.5(3) . .
C3 Rh1 C4 90.7(3) . .
C1 Rh1 C2 86.9(3) . .
C3 Rh1 C2 93.9(3) . .
C4 Rh1 C2 171.4(3) . .
C1 Rh1 Rh2 95.3(2) . .
C3 Rh1 Rh2 101.8(2) . .
C4 Rh1 Rh2 99.3(2) . .
C2 Rh1 Rh2 86.8(2) . .
C7 Rh2 C8 82.1(3) . .
C7 Rh2 C5 173.0(3) . .
C8 Rh2 C5 98.8(3) . .
C7 Rh2 C6 93.3(3) . .
C8 Rh2 C6 173.6(3) . .
C5 Rh2 C6 86.4(3) . .
C7 Rh2 Rh1 85.0(2) . .
C8 Rh2 Rh1 83.7(2) . .
C5 Rh2 Rh1 88.2(2) . .
C6 Rh2 Rh1 100.3(2) . .
C7 Rh2 Rh3 114.8(2) . .
C8 Rh2 Rh3 91.9(2) . .
C5 Rh2 Rh3 72.2(2) . .
C6 Rh2 Rh3 86.1(2) . .
Rh1 Rh2 Rh3 159.01(3) . .
C9 Rh3 C12 89.6(3) . .
C9 Rh3 C11 175.9(3) . .
C12 Rh3 C11 90.0(3) . .
C9 Rh3 C10 86.8(3) . .
C12 Rh3 C10 170.3(3) . .
C11 Rh3 C10 93.0(3) . .
C9 Rh3 Rh2 111.4(2) . .
C12 Rh3 Rh2 91.9(2) . .
C11 Rh3 Rh2 72.6(2) . .
C10 Rh3 Rh2 97.8(2) . .
F2 P1 F2 180.0(5) 2_676 .
F2 P1 F3 89.0(3) 2_676 2_676
F2 P1 F3 91.0(3) . 2_676
F2 P1 F3 91.0(3) 2_676 .
F2 P1 F3 89.0(3) . .
F3 P1 F3 179.998(2) 2_676 .
F2 P1 F1 89.6(3) 2_676 .
F2 P1 F1 90.4(3) . .
F3 P1 F1 89.3(3) 2_676 .
F3 P1 F1 90.7(3) . .
F2 P1 F1 90.4(3) 2_676 2_676
F2 P1 F1 89.6(3) . 2_676
F3 P1 F1 90.7(3) 2_676 2_676
F3 P1 F1 89.3(3) . 2_676
F1 P1 F1 179.996(3) . 2_676
F5 P2 F5 179.997(3) . 2_565
F5 P2 F6 89.1(9) . .
F5 P2 F6 90.9(9) 2_565 .
F5 P2 F6 90.9(9) . 2_565
F5 P2 F6 89.1(9) 2_565 2_565
F6 P2 F6 179.998(2) . 2_565
F5 P2 F4 106.1(14) . .
F5 P2 F4 73.9(14) 2_565 .
F6 P2 F4 97.3(10) . .
F6 P2 F4 82.7(10) 2_565 .
F5 P2 F4 73.9(14) . 2_565
F5 P2 F4 106.1(14) 2_565 2_565
F6 P2 F4 82.7(10) . 2_565
F6 P2 F4 97.3(10) 2_565 2_565
F4 P2 F4 180.0(18) . 2_565
F5 P2 F4' 123.2(12) . .
F5 P2 F4' 56.8(12) 2_565 .
F6 P2 F4' 102.7(9) . .
F6 P2 F4' 77.3(9) 2_565 .
F4 P2 F4' 126.4(10) . .
F4 P2 F4' 53.6(10) 2_565 .
F5 P2 F4' 56.8(12) . 2_565
F5 P2 F4' 123.2(12) 2_565 2_565
F6 P2 F4' 77.3(9) . 2_565
F6 P2 F4' 102.7(9) 2_565 2_565
F4 P2 F4' 53.6(10) . 2_565
F4 P2 F4' 126.4(10) 2_565 2_565
F4' P2 F4' 179.998(4) . 2_565
F10 P3 F7 90.3(6) . .
F10 P3 F12 87.8(5) . .
F7 P3 F12 89.0(5) . .
F10 P3 F8 179.0(7) . .
F7 P3 F8 90.6(6) . .
F12 P3 F8 91.9(5) . .
F10 P3 F9 92.5(6) . .
F7 P3 F9 176.8(5) . .
F12 P3 F9 92.6(5) . .
F8 P3 F9 86.6(6) . .
F10 P3 F11 91.3(5) . .
F7 P3 F11 93.2(5) . .
F12 P3 F11 177.6(5) . .
F8 P3 F11 89.0(5) . .
F9 P3 F11 85.2(4) . .
F13 P4 F16 91.0(4) . .
F13 P4 F15 178.5(5) . .
F16 P4 F15 90.2(4) . .
F13 P4 F14 89.5(5) . .
F16 P4 F14 179.3(4) . .
F15 P4 F14 89.2(4) . .
F13 P4 F17 89.5(3) . .
F16 P4 F17 90.7(3) . .
F15 P4 F17 89.7(3) . .
F14 P4 F17 89.8(3) . .
F13 P4 F18 91.2(3) . .
F16 P4 F18 90.2(3) . .
F15 P4 F18 89.6(3) . .
F14 P4 F18 89.4(3) . .
F17 P4 F18 178.9(4) . .
N1 C1 Rh1 176.2(8) . .
N2 C2 Rh1 171.5(8) . .
N3 C3 Rh1 169.6(8) . .
N4 C4 Rh1 175.7(8) . .
N5 C5 Rh2 170.3(7) . .
N6 C6 Rh2 175.1(7) . .
N7 C7 Rh2 172.4(6) . .
N8 C8 Rh2 168.7(7) . .
N9 C9 Rh3 177.8(7) . .
N10 C10 Rh3 172.7(7) . .
N11 C11 Rh3 177.1(7) . .
N12 C12 Rh3 176.2(7) . .
C1 N1 C13 174.0(9) . .
C2 N2 C22 177.6(9) . .
C3 N3 C31 172.1(9) . .
C4 N4 C40 174.6(9) . .
C5 N5 C49 175.0(8) . .
C6 N6 C58 177.0(8) . .
C7 N7 C67 170.2(7) . .
C8 N8 C76 173.6(8) . .
C9 N9 C85 175.2(8) . .
C10 N10 C94 178.7(8) . .
C11 N11 C103 177.6(8) . .
C12 N12 C112 179.4(8) . .
C15 O1 C19 116.8(7) . .
C16 O2 C20 114.1(8) . .
C17 O3 C21 117.0(7) . .
C24 O4 C28 118.5(8) . .
C25 O5 C29 117.4(7) . .
C26 O6 C30 117.6(7) . .
C33 O7 C37 119.2(9) . .
C34 O8 C38 111.8(13) . .
C34 O8 C38' 118(2) . .
C38 O8 C38' 130(2) . .
C35 O9 C39 118.6(11) . .
C42 O10 C46 118.5(7) . .
C47 O11 C43 122.7(12) . .
C44 O12 C48 117.1(7) . .
C51 O13 C55 117.5(7) . .
C52 O14 C56 117.4(7) . .
C53 O15 C57 122.7(8) . .
C60 O16 C64 117.4(7) . .
C61 O17 C65 113.3(7) . .
C62 O18 C66 118.0(6) . .
C69 O19 C73 117.7(6) . .
C70 O20 C74 115.3(7) . .
C71 O21 C75 117.7(7) . .
C78 O22 C82 119.7(7) . .
C79 O23 C83 115.8(7) . .
C80 O24 C84 117.3(6) . .
C87 O25 C91 117.9(6) . .
C88 O26 C92 112.6(6) . .
C89 O27 C93 117.7(6) . .
C96 O28 C100 116.8(7) . .
C97 O29 C101 112.3(7) . .
C98 O30 C102 116.9(6) . .
C105 O31 C109 117.3(6) . .
C106 O32 C110 112.7(6) . .
C107 O33 C111 118.7(7) . .
C114 O34 C118 117.1(6) . .
C115 O35 C119 114.0(7) . .
C116 O36 C120 118.1(6) . .
F5 F4' P2 60.0(7) 2_565 .
F4' F5 P2 63.2(8) 2_565 .
C18 C13 N1 117.4(8) . .
C18 C13 C14 124.2(9) . .
N1 C13 C14 118.4(8) . .
C15 C14 C13 117.0(9) . .
O1 C15 C14 124.6(9) . .
O1 C15 C16 115.5(8) . .
C14 C15 C16 119.9(8) . .
C17 C16 O2 120.3(9) . .
C17 C16 C15 120.7(9) . .
O2 C16 C15 119.0(8) . .
C18 C17 O3 123.2(8) . .
C18 C17 C16 120.7(9) . .
O3 C17 C16 116.1(8) . .
C17 C18 C13 117.5(9) . .
C27 C22 C23 121.7(8) . .
C27 C22 N2 121.5(8) . .
C23 C22 N2 116.8(8) . .
C22 C23 C24 119.1(9) . .
O4 C24 C23 116.9(9) . .
O4 C24 C25 122.4(9) . .
C23 C24 C25 120.3(9) . .
O5 C25 C24 119.1(8) . .
O5 C25 C26 121.8(8) . .
C24 C25 C26 118.8(8) . .
O6 C26 C27 123.6(9) . .
O6 C26 C25 115.4(8) . .
C27 C26 C25 121.0(8) . .
C22 C27 C26 119.1(9) . .
C32 C31 N3 119.1(9) . .
C32 C31 C36 123.6(10) . .
N3 C31 C36 117.3(9) . .
C31 C32 C33 116.4(10) . .
O7 C33 C34 116.9(10) . .
O7 C33 C32 121.7(11) . .
C34 C33 C32 121.4(10) . .
O8 C34 C33 120.0(12) . .
O8 C34 C35 120.0(12) . .
C33 C34 C35 119.8(11) . .
O9 C35 C36 123.2(12) . .
O9 C35 C34 115.9(12) . .
C36 C35 C34 120.8(11) . .
C35 C36 C31 117.8(11) . .
C45 C40 C41 124.3(7) . .
C45 C40 N4 117.4(8) . .
C41 C40 N4 118.3(7) . .
C40 C41 C42 117.5(8) . .
O10 C42 C43 118.2(8) . .
O10 C42 C41 122.3(8) . .
C43 C42 C41 119.5(8) . .
C42 C43 C44 120.9(8) . .
C42 C43 O11 120.3(9) . .
C44 C43 O11 118.4(8) . .
O12 C44 C43 115.4(8) . .
O12 C44 C45 123.7(9) . .
C43 C44 C45 120.8(8) . .
C40 C45 C44 117.0(8) . .
C54 C49 C50 122.5(8) . .
C54 C49 N5 117.3(7) . .
C50 C49 N5 120.2(7) . .
C49 C50 C51 117.8(8) . .
O13 C51 C50 123.7(8) . .
O13 C51 C52 114.9(7) . .
C50 C51 C52 121.3(8) . .
O14 C52 C53 119.1(8) . .
O14 C52 C51 121.0(8) . .
C53 C52 C51 119.2(8) . .
O15 C53 C52 126.5(9) . .
O15 C53 C54 112.7(8) . .
C52 C53 C54 120.8(8) . .
C49 C54 C53 118.4(8) . .
C59 C58 C63 123.5(7) . .
C59 C58 N6 118.4(7) . .
C63 C58 N6 118.2(8) . .
C60 C59 C58 118.6(8) . .
O16 C60 C59 123.5(8) . .
O16 C60 C61 116.7(7) . .
C59 C60 C61 119.8(8) . .
O17 C61 C62 119.3(7) . .
O17 C61 C60 119.7(8) . .
C62 C61 C60 120.7(7) . .
O18 C62 C61 115.9(7) . .
O18 C62 C63 123.8(8) . .
C61 C62 C63 120.2(7) . .
C58 C63 C62 117.2(8) . .
C68 C67 C72 123.6(7) . .
C68 C67 N7 120.5(7) . .
C72 C67 N7 115.9(7) . .
C67 C68 C69 118.7(8) . .
O19 C69 C70 115.1(7) . .
O19 C69 C68 125.3(7) . .
C70 C69 C68 119.6(7) . .
O20 C70 C69 119.3(7) . .
O20 C70 C71 120.1(7) . .
C69 C70 C71 120.6(7) . .
O21 C71 C72 124.4(7) . .
O21 C71 C70 114.9(7) . .
C72 C71 C70 120.6(7) . .
C71 C72 C67 116.8(7) . .
C77 C76 N8 119.0(7) . .
C77 C76 C81 123.0(8) . .
N8 C76 C81 118.0(7) . .
C76 C77 C78 118.9(8) . .
O22 C78 C77 125.1(7) . .
O22 C78 C79 114.7(7) . .
C77 C78 C79 120.2(8) . .
O23 C79 C78 122.5(8) . .
O23 C79 C80 117.3(7) . .
C78 C79 C80 120.0(8) . .
O24 C80 C81 122.8(8) . .
O24 C80 C79 116.2(7) . .
C81 C80 C79 120.9(8) . .
C80 C81 C76 117.0(8) . .
C90 C85 C86 123.4(7) . .
C90 C85 N9 119.7(7) . .
C86 C85 N9 116.9(7) . .
C85 C86 C87 117.6(8) . .
O25 C87 C88 117.2(7) . .
O25 C87 C86 123.1(8) . .
C88 C87 C86 119.7(7) . .
O26 C88 C87 118.7(7) . .
O26 C88 C89 120.3(8) . .
C87 C88 C89 120.9(7) . .
O27 C89 C90 125.5(7) . .
O27 C89 C88 115.0(7) . .
C90 C89 C88 119.5(8) . .
C85 C90 C89 118.9(8) . .
C99 C94 C95 124.0(7) . .
C99 C94 N10 118.7(7) . .
C95 C94 N10 117.3(7) . .
C94 C95 C96 117.4(7) . .
O28 C96 C95 124.6(7) . .
O28 C96 C97 115.6(7) . .
C95 C96 C97 119.8(8) . .
O29 C97 C96 119.9(8) . .
O29 C97 C98 119.1(7) . .
C96 C97 C98 120.7(7) . .
O30 C98 C99 125.3(7) . .
O30 C98 C97 115.1(7) . .
C99 C98 C97 119.5(7) . .
C98 C99 C94 118.5(8) . .
C108 C103 C104 123.1(7) . .
C108 C103 N11 117.5(7) . .
C104 C103 N11 119.5(7) . .
C105 C104 C103 118.0(8) . .
O31 C105 C106 115.6(7) . .
O31 C105 C104 123.8(7) . .
C106 C105 C104 120.5(7) . .
C105 C106 O32 120.2(7) . .
C105 C106 C107 120.7(7) . .
O32 C106 C107 118.9(7) . .
O33 C107 C108 124.5(7) . .
O33 C107 C106 116.2(7) . .
C108 C107 C106 119.3(8) . .
C103 C108 C107 118.3(7) . .
N12 C112 C117 119.0(7) . .
N12 C112 C113 117.7(7) . .
C117 C112 C113 123.3(7) . .
C114 C113 C112 117.8(7) . .
O34 C114 C113 124.8(7) . .
O34 C114 C115 115.0(7) . .
C113 C114 C115 120.2(8) . .
O35 C115 C116 121.2(7) . .
O35 C115 C114 118.6(8) . .
C116 C115 C114 120.2(7) . .
O36 C116 C117 123.4(8) . .
O36 C116 C115 115.4(7) . .
C117 C116 C115 121.2(7) . .
C116 C117 C112 117.4(8) . .

loop_
_geom_bond_atom_site_label_1
_geom_bond_atom_site_label_2
_geom_bond_distance
_geom_bond_site_symmetry_2
Rh1 C1 1.956(10) .
Rh1 C3 1.960(10) .
Rh1 C4 1.961(9) .
Rh1 C2 1.973(9) .
Rh1 Rh2 3.1090(9) .
Rh2 C7 1.970(8) .
Rh2 C8 1.978(8) .
Rh2 C5 1.982(8) .
Rh2 C6 1.985(7) .
Rh2 Rh3 3.1664(9) .
Rh3 C9 1.953(8) .
Rh3 C12 1.968(8) .
Rh3 C11 1.969(9) .
Rh3 C10 1.970(8) .
P1 F2 1.569(5) 2_676
P1 F2 1.569(5) .
P1 F3 1.570(5) 2_676
P1 F3 1.570(5) .
P1 F1 1.577(5) .
P1 F1 1.577(5) 2_676
P2 F5 1.564(9) .
P2 F5 1.564(9) 2_565
P2 F6 1.574(8) .
P2 F6 1.574(8) 2_565
P2 F4 1.587(9) .
P2 F4 1.587(9) 2_565
P2 F4' 1.611(9) .
P2 F4' 1.611(9) 2_565
P3 F10 1.486(6) .
P3 F7 1.499(7) .
P3 F12 1.520(6) .
P3 F8 1.526(7) .
P3 F9 1.545(7) .
P3 F11 1.548(6) .
P4 F13 1.565(6) .
P4 F16 1.571(6) .
P4 F15 1.572(5) .
P4 F14 1.582(6) .
P4 F17 1.594(5) .
P4 F18 1.597(6) .
C1 N1 1.150(10) .
C2 N2 1.144(10) .
C3 N3 1.147(10) .
C4 N4 1.141(9) .
C5 N5 1.148(9) .
C6 N6 1.145(8) .
C7 N7 1.153(9) .
C8 N8 1.148(9) .
C9 N9 1.146(9) .
C10 N10 1.155(9) .
C11 N11 1.151(9) .
C12 N12 1.155(9) .
N1 C13 1.391(11) .
N2 C22 1.390(10) .
N3 C31 1.393(11) .
N4 C40 1.418(9) .
N5 C49 1.398(10) .
N6 C58 1.400(9) .
N7 C67 1.405(9) .
N8 C76 1.404(9) .
N9 C85 1.402(9) .
N10 C94 1.401(9) .
N11 C103 1.387(9) .
N12 C112 1.385(9) .
O1 C15 1.353(10) .
O1 C19 1.431(10) .
O2 C16 1.380(10) .
O2 C20 1.391(11) .
O3 C17 1.368(9) .
O3 C21 1.438(10) .
O4 C24 1.383(10) .
O4 C28 1.428(11) .
O5 C25 1.363(9) .
O5 C29 1.453(11) .
O6 C26 1.349(9) .
O6 C30 1.431(10) .
O7 C33 1.362(12) .
O7 C37 1.409(13) .
O8 C34 1.367(12) .
O8 C38 1.47(3) .
O8 C38' 1.64(4) .
O9 C35 1.361(13) .
O9 C39 1.443(16) .
O10 C42 1.348(10) .
O10 C46 1.432(9) .
O11 C47 1.250(14) .
O11 C43 1.401(11) .
O12 C44 1.369(10) .
O12 C48 1.425(11) .
O13 C51 1.349(9) .
O13 C55 1.431(10) .
O14 C52 1.360(9) .
O14 C56 1.431(11) .
O15 C53 1.356(10) .
O15 C57 1.385(11) .
O16 C60 1.360(9) .
O16 C64 1.396(10) .
O17 C61 1.371(9) .
O17 C65 1.434(10) .
O18 C62 1.360(9) .
O18 C66 1.420(10) .
O19 C69 1.354(9) .
O19 C73 1.422(10) .
O20 C70 1.374(9) .
O20 C74 1.415(10) .
O21 C71 1.361(9) .
O21 C75 1.420(10) .
O22 C78 1.352(9) .
O22 C82 1.433(10) .
O23 C79 1.368(9) .
O23 C83 1.414(10) .
O24 C80 1.358(9) .
O24 C84 1.427(9) .
O25 C87 1.357(9) .
O25 C91 1.442(10) .
O26 C88 1.383(9) .
O26 C92 1.430(10) .
O27 C89 1.354(9) .
O27 C93 1.423(10) .
O28 C96 1.345(9) .
O28 C100 1.422(10) .
O29 C97 1.376(9) .
O29 C101 1.419(10) .
O30 C98 1.342(8) .
O30 C102 1.430(9) .
O31 C105 1.365(8) .
O31 C109 1.429(9) .
O32 C106 1.380(9) .
O32 C110 1.417(10) .
O33 C107 1.347(9) .
O33 C111 1.413(10) .
O34 C114 1.364(9) .
O34 C118 1.426(9) .
O35 C115 1.375(9) .
O35 C119 1.438(11) .
O36 C116 1.363(8) .
O36 C120 1.427(9) .
F4' F5 1.51(3) 2_565
F5 F4' 1.51(3) 2_565
C13 C18 1.368(12) .
C13 C14 1.392(11) .
C14 C15 1.375(11) .
C15 C16 1.393(12) .
C16 C17 1.377(11) .
C17 C18 1.367(11) .
C22 C27 1.366(11) .
C22 C23 1.384(12) .
C23 C24 1.385(12) .
C24 C25 1.391(12) .
C25 C26 1.398(12) .
C26 C27 1.376(11) .
C31 C32 1.371(12) .
C31 C36 1.394(12) .
C32 C33 1.408(13) .
C33 C34 1.373(15) .
C34 C35 1.383(15) .
C35 C36 1.373(14) .
C40 C45 1.367(11) .
C40 C41 1.370(11) .
C41 C42 1.395(11) .
C42 C43 1.372(12) .
C43 C44 1.376(12) .
C44 C45 1.377(11) .
C49 C54 1.380(10) .
C49 C50 1.385(10) .
C50 C51 1.388(11) .
C51 C52 1.406(11) .
C52 C53 1.368(11) .
C53 C54 1.408(11) .
C58 C59 1.377(11) .
C58 C63 1.384(10) .
C59 C60 1.373(11) .
C60 C61 1.397(11) .
C61 C62 1.379(11) .
C62 C63 1.400(10) .
C67 C68 1.362(10) .
C67 C72 1.397(10) .
C68 C69 1.391(10) .
C69 C70 1.383(10) .
C70 C71 1.393(10) .
C71 C72 1.388(10) .
C76 C77 1.376(11) .
C76 C81 1.408(10) .
C77 C78 1.381(10) .
C78 C79 1.393(11) .
C79 C80 1.400(11) .
C80 C81 1.387(10) .
C85 C90 1.364(10) .
C85 C86 1.382(10) .
C86 C87 1.395(10) .
C87 C88 1.386(11) .
C88 C89 1.390(11) .
C89 C90 1.380(10) .
C94 C99 1.370(10) .
C94 C95 1.383(10) .
C95 C96 1.386(10) .
C96 C97 1.389(10) .
C97 C98 1.405(11) .
C98 C99 1.368(10) .
C103 C108 1.380(10) .
C103 C104 1.383(10) .
C104 C105 1.380(10) .
C105 C106 1.379(10) .
C106 C107 1.399(10) .
C107 C108 1.392(10) .
C112 C117 1.390(10) .
C112 C113 1.396(10) .
C113 C114 1.387(10) .
C114 C115 1.394(10) .
C115 C116 1.392(11) .
C116 C117 1.380(10) .
